data_9003660
loop_
_publ_author_name
'Hatert, F.'
'Rebbouh, L.'
'Hermann, R. P.'
'Fransolet, A. M.'
'Long, G. J.'
'Grandjean, F.'

_publ_section_title
;
 Crystal chemistry of the hydrothermally synthesized
 Na2(Mn1-xFe2+x)2Fe3+(PO4)3 alluaudite-type solid solution
 Sample: Na2Fe2+2Fe3+(PO4)3 (x = 1.00)
;
_journal_name_full 'American Mineralogist'
_journal_page_first 653
_journal_page_last 662
_journal_paper_doi 10.2138/am.2005.1551
_journal_volume 90
_journal_year 2005
_chemical_formula_sum 'Fe3 Na1.702 O12 P3'
_chemical_name_mineral Alluaudite
_space_group_IT_number 15
_symmetry_space_group_name_Hall '-C 2yc'
_symmetry_space_group_name_H-M 'C 1 2/c 1'
_cell_angle_alpha 90
_cell_angle_beta 114.51
_cell_angle_gamma 90
_cell_length_a 11.849
_cell_length_b 12.539
_cell_length_c 6.486
_cell_formula_units_Z 4
_cell_volume 876.819
_database_code_amcsd 0003758
_exptl_crystal_density_diffrn 3.724
_cod_original_formula_sum 'Na1.702 Fe3 P3 O12'
_cod_database_code 9003660

loop_
_space_group_symop_operation_xyz
x,y,z
1/2+x,1/2+y,z
x,-y,1/2+z
1/2+x,1/2-y,1/2+z
-x,y,1/2-z
1/2-x,1/2+y,1/2-z
-x,-y,-z
1/2-x,1/2-y,-z

loop_
_atom_site_label
_atom_site_fract_x
_atom_site_fract_y
_atom_site_fract_z
_atom_site_occupancy
_atom_site_U_iso_or_equiv
NaA2' 0.00000 -0.01170 0.25000 0.75400 0.01267
NaA1 0.50000 0.00000 0.00000 0.94800 0.00507
FeM1 0.00000 0.26880 0.25000 1.00000 0.01646
FeM2 0.28190 0.65800 0.36740 1.00000 0.01748
P1 0.00000 -0.28660 0.25000 1.00000 0.00507
P2 0.23300 -0.10970 0.12300 1.00000 0.00507
O1 0.45800 0.71960 0.54100 1.00000 0.00633
O2 0.09890 0.63540 0.23900 1.00000 0.00633
O3 0.33270 0.66680 0.10900 1.00000 0.00633
O4 0.13000 0.39760 0.32900 1.00000 0.00633
O5 0.22300 0.82750 0.32100 1.00000 0.00633
O6 0.32520 0.50200 0.38900 1.00000 0.00633

loop_
_cod_related_entry_id
_cod_related_entry_database
_cod_related_entry_code
1 AMCSD 0003758
